data_4345505
loop_
_publ_author_name
'Sun, Xiao-Fen'
'Wang, Zhongxia'
'Li, Peng-Fei'
'Liao, Wei-Qiang'
'Ye, Heng-Yun'
'Zhang, Yi'

_publ_section_title
;
 Tunable Dielectric Responses Triggered by Dimensionality Modification in
 Organic-Inorganic Hybrid Phase Transition Compounds (C5H6N)CdnCl2n+1 (n =
 1 and 2).
;
_journal_issue 6
_journal_name_full 'Inorganic chemistry'
_journal_page_first 3506
_journal_page_last 3511
_journal_paper_doi 10.1021/acs.inorgchem.6b03074
_journal_volume 56
_journal_year 2017
_chemical_formula_moiety 'Cd2 Cl5, C5 H6 N'
_chemical_formula_sum 'C5 H6 Cd2 Cl5 N'
_chemical_formula_weight 482.18
_space_group_crystal_system orthorhombic
_space_group_IT_number 62
_space_group_name_Hall '-P 2ac 2n'
_space_group_name_H-M_alt 'P n m a'
_symmetry_space_group_name_Hall '-P 2ac 2n'
_symmetry_space_group_name_H-M 'P n m a'
_atom_sites_solution_hydrogens geom
_audit_creation_method SHELXL-2014/7
_cell_angle_alpha 90
_cell_angle_beta 90
_cell_angle_gamma 90
_cell_formula_units_Z 4
_cell_length_a 20.19(5)
_cell_length_b 15.23(4)
_cell_length_c 3.793(9)
_cell_measurement_reflns_used 2323
_cell_measurement_temperature 293(2)
_cell_measurement_theta_max 27.481
_cell_measurement_theta_min 2.017
_cell_volume 1166(5)
_computing_structure_refinement 'SHELXL-2014/7 (Sheldrick, 2014)'
_diffrn_ambient_temperature 293(2)
_diffrn_measured_fraction_theta_full 0.960
_diffrn_measured_fraction_theta_max 0.962
_diffrn_measurement_device_type 'Rigaku, SCXmini'
_diffrn_measurement_method '\w scans'
_diffrn_radiation_type MoK\a
_diffrn_radiation_wavelength 0.71073
_diffrn_reflns_av_R_equivalents 0.0434
_diffrn_reflns_av_unetI/netI 0.0438
_diffrn_reflns_Laue_measured_fraction_full 0.960
_diffrn_reflns_Laue_measured_fraction_max 0.962
_diffrn_reflns_limit_h_max 24
_diffrn_reflns_limit_h_min -26
_diffrn_reflns_limit_k_max 19
_diffrn_reflns_limit_k_min -19
_diffrn_reflns_limit_l_max 4
_diffrn_reflns_limit_l_min -4
_diffrn_reflns_number 5894
_diffrn_reflns_point_group_measured_fraction_full 0.960
_diffrn_reflns_point_group_measured_fraction_max 0.962
_diffrn_reflns_theta_full 25.242
_diffrn_reflns_theta_max 27.481
_diffrn_reflns_theta_min 2.017
_diffrn_source 'fine-focus sealed tube'
_exptl_absorpt_coefficient_mu 4.745
_exptl_crystal_colour colourless
_exptl_crystal_density_diffrn 2.747
_exptl_crystal_description RIBBON
_exptl_crystal_F_000 896.0
_refine_diff_density_max 3.487
_refine_diff_density_min -2.891
_refine_diff_density_rms 0.517
_refine_ls_extinction_method none
_refine_ls_goodness_of_fit_ref 1.160
_refine_ls_hydrogen_treatment constr
_refine_ls_matrix_type full
_refine_ls_number_parameters 64
_refine_ls_number_reflns 1328
_refine_ls_number_restraints 0
_refine_ls_restrained_S_all 1.160
_refine_ls_R_factor_all 0.0565
_refine_ls_R_factor_gt 0.0488
_refine_ls_shift/su_max 0.000
_refine_ls_shift/su_mean 0.000
_refine_ls_structure_factor_coef Fsqd
_refine_ls_weighting_details 'w=1/[\s^2^(Fo^2^)+(0.0968P)^2^] where P=(Fo^2^+2Fc^2^)/3'
_refine_ls_weighting_scheme calc
_refine_ls_wR_factor_gt 0.1274
_refine_ls_wR_factor_ref 0.1503
_reflns_Friedel_coverage 0.000
_reflns_number_gt 1165
_reflns_number_total 1328
_reflns_threshold_expression 'I > 2\s(I)'
_cod_data_source_file ic6b03074_si_005.cif
_cod_data_source_block 1
_cod_depositor_comments 'Adding full bibliography for 4345502--4345505.cif.'
_cod_original_cell_volume 1167(5)
_cod_database_code 4345505
_shelx_shelxl_version_number 2014/7
_shelx_space_group_comment
;
The symmetry employed for this shelxl refinement is uniquely defined
by the following loop, which should always be used as a source of
symmetry information in preference to the above space-group names.
They are only intended as comments.
;

loop_
_space_group_symop_operation_xyz
'x, y, z'
'-x+1/2, -y, z+1/2'
'-x, y+1/2, -z'
'x+1/2, -y+1/2, -z+1/2'
'-x, -y, -z'
'x-1/2, y, -z-1/2'
'x, -y-1/2, z'
'-x-1/2, y-1/2, z-1/2'

loop_
_atom_site_label
_atom_site_type_symbol
_atom_site_fract_x
_atom_site_fract_y
_atom_site_fract_z
_atom_site_U_iso_or_equiv
_atom_site_adp_type
_atom_site_occupancy
_atom_site_site_symmetry_order
_atom_site_calc_flag
_atom_site_refinement_flags_posn
_atom_site_refinement_flags_adp
_atom_site_refinement_flags_occupancy
Cd1 Cd 0.31208(2) 0.08317(3) 0.19884(15) 0.0089(3) Uani 1 1 d . . .
Cl1 Cl 0.21900(8) 0.08936(10) -0.3017(4) 0.0099(4) Uani 1 1 d . . .
Cl3 Cl 0.39690(7) 0.05712(11) 0.6975(4) 0.0121(4) Uani 1 1 d . . .
Cl2 Cl 0.32188(13) 0.2500 0.1952(7) 0.0217(6) Uani 1 2 d S T P
C2 C 0.0894(4) 0.1728(5) 0.2130(17) 0.0148(15) Uani 1 1 d . . .
H2 H 0.1122 0.1203 0.1819 0.018 Uiso 1 1 calc R U .
C1 C 0.0244(4) 0.1712(7) 0.310(2) 0.037(2) Uani 1 1 d . . .
H1 H 0.0026 0.1180 0.3419 0.045 Uiso 1 1 calc R U .
C3 C 0.1208(5) 0.2500 0.162(3) 0.020(2) Uani 1 2 d S T P
H3 H 0.1649 0.2500 0.0907 0.024 Uiso 1 2 calc R U P
N1 N -0.0092(5) 0.2500 0.359(3) 0.053(4) Uani 1 2 d S T P
H1A H -0.0502 0.2500 0.4203 0.063 Uiso 1 2 calc R U P

loop_
_atom_site_aniso_label
_atom_site_aniso_U_11
_atom_site_aniso_U_22
_atom_site_aniso_U_33
_atom_site_aniso_U_23
_atom_site_aniso_U_13
_atom_site_aniso_U_12
Cd1 0.0104(4) 0.0067(3) 0.0095(4) -0.00004(17) -0.00011(15) -0.00055(13)
Cl1 0.0101(8) 0.0075(7) 0.0120(9) 0.0003(5) -0.0003(5) -0.0001(5)
Cl3 0.0106(8) 0.0147(8) 0.0109(8) -0.0009(6) -0.0008(5) 0.0001(5)
Cl2 0.0343(14) 0.0058(11) 0.0252(16) 0.000 0.0022(10) 0.000
C2 0.016(3) 0.022(4) 0.006(3) 0.003(3) 0.001(2) -0.002(3)
C1 0.027(5) 0.059(7) 0.026(5) 0.000(4) 0.004(3) -0.017(4)
C3 0.010(4) 0.033(6) 0.017(6) 0.000 0.001(4) 0.000
N1 0.027(6) 0.101(12) 0.030(7) 0.000 0.008(5) 0.000

loop_
_atom_type_symbol
_atom_type_description
_atom_type_scat_dispersion_real
_atom_type_scat_dispersion_imag
_atom_type_scat_source
C C 0.0033 0.0016 'International Tables Vol C Tables 4.2.6.8 and 6.1.1.4'
H H 0.0000 0.0000 'International Tables Vol C Tables 4.2.6.8 and 6.1.1.4'
N N 0.0061 0.0033 'International Tables Vol C Tables 4.2.6.8 and 6.1.1.4'
Cl Cl 0.1484 0.1585 'International Tables Vol C Tables 4.2.6.8 and 6.1.1.4'
Cd Cd -0.8075 1.2024 'International Tables Vol C Tables 4.2.6.8 and 6.1.1.4'

loop_
_geom_angle_atom_site_label_1
_geom_angle_atom_site_label_2
_geom_angle_atom_site_label_3
_geom_angle
_geom_angle_site_symmetry_1
_geom_angle_site_symmetry_3
Cl2 Cd1 Cl3 96.07(8) . .
Cl2 Cd1 Cl3 95.60(8) . 1_554
Cl3 Cd1 Cl3 94.35(19) . 1_554
Cl2 Cd1 Cl1 91.33(7) . 1_556
Cl3 Cd1 Cl1 87.27(19) . 1_556
Cl3 Cd1 Cl1 172.67(5) 1_554 1_556
Cl2 Cd1 Cl1 90.89(7) . .
Cl3 Cd1 Cl1 172.72(5) . .
Cl3 Cd1 Cl1 87.07(19) 1_554 .
Cl1 Cd1 Cl1 90.45(19) 1_556 .
Cl2 Cd1 Cl1 171.01(8) . 2
Cl3 Cd1 Cl1 90.29(8) . 2
Cl3 Cd1 Cl1 90.23(8) 1_554 2
Cl1 Cd1 Cl1 82.61(6) 1_556 2
Cl1 Cd1 Cl1 82.56(7) . 2
Cd1 Cl1 Cd1 90.4(2) 1_554 .
Cd1 Cl1 Cd1 97.45(7) 1_554 2_554
Cd1 Cl1 Cd1 97.38(7) . 2_554
Cd1 Cl3 Cd1 94.35(19) . 1_556
Cd1 Cl2 Cd1 171.08(12) 7_565 .
C3 C2 C1 120.4(8) . .
C3 C2 H2 119.8 . .
C1 C2 H2 119.8 . .
C2 C1 N1 119.4(9) . .
C2 C1 H1 120.3 . .
N1 C1 H1 120.3 . .
C2 C3 C2 121.2(10) . 7_565
C2 C3 H3 119.4 . .
C2 C3 H3 119.4 7_565 .
C1 N1 C1 119.2(11) . 7_565
C1 N1 H1A 120.4 . .
C1 N1 H1A 120.4 7_565 .

loop_
_geom_bond_atom_site_label_1
_geom_bond_atom_site_label_2
_geom_bond_distance
_geom_bond_site_symmetry_2
Cd1 Cl2 2.549(7) .
Cd1 Cl3 2.582(4) .
Cd1 Cl3 2.590(4) 1_554
Cd1 Cl1 2.670(5) 1_556
Cd1 Cl1 2.673(5) .
Cd1 Cl1 2.702(7) 2
Cl1 Cd1 2.670(5) 1_554
Cl1 Cd1 2.702(7) 2_554
Cl3 Cd1 2.590(4) 1_556
Cl2 Cd1 2.549(7) 7_565
C2 C3 1.350(9) .
C2 C1 1.363(13) .
C2 H2 0.9300 .
C1 N1 1.391(12) .
C1 H1 0.9300 .
C3 C2 1.351(9) 7_565
C3 H3 0.9300 .
N1 C1 1.391(12) 7_565
N1 H1A 0.8600 .

loop_
_geom_hbond_atom_site_label_D
_geom_hbond_atom_site_label_H
_geom_hbond_atom_site_label_A
_geom_hbond_distance_DH
_geom_hbond_distance_HA
_geom_hbond_distance_DA
_geom_hbond_angle_DHA
_geom_hbond_site_symmetry_A
N1 H1A Cl2 0.86 2.62 3.417(14) 154.8 6_556
C1 H1 Cl3 0.93 2.91 3.625(10) 134.7 6_557
C2 H2 Cl3 0.93 2.71 3.514(12) 145.1 2_554
C2 H2 Cl1 0.93 2.87 3.504(9) 126.5 .
N1 H1A Cl2 0.86 2.62 3.417(14) 154.8 6_556
C1 H1 Cl3 0.93 2.91 3.625(10) 134.7 6_557
C2 H2 Cl3 0.93 2.71 3.514(12) 145.1 2_554
C2 H2 Cl1 0.93 2.87 3.504(9) 126.5 .
N1 H1A Cl2 0.86 2.62 3.417(14) 154.8 6_556
C1 H1 Cl3 0.93 2.91 3.625(10) 134.7 6_557
C2 H2 Cl3 0.93 2.71 3.514(12) 145.1 2_554
C2 H2 Cl1 0.93 2.87 3.504(9) 126.5 .
N1 H1A Cl2 0.86 2.62 3.417(14) 154.8 6_556
C1 H1 Cl3 0.93 2.91 3.625(10) 134.7 6_557
C2 H2 Cl3 0.93 2.71 3.514(12) 145.1 2_554
C2 H2 Cl1 0.93 2.87 3.504(9) 126.5 .
N1 H1A Cl2 0.86 2.62 3.417(14) 154.8 6_556
C1 H1 Cl3 0.93 2.91 3.625(10) 134.7 6_557
C2 H2 Cl3 0.93 2.71 3.514(12) 145.1 2_554
C2 H2 Cl1 0.93 2.87 3.504(9) 126.5 .
C2 H2 Cl1 0.93 2.87 3.504(9) 126.5 .
C2 H2 Cl3 0.93 2.71 3.514(12) 145.1 2_554
C1 H1 Cl3 0.93 2.91 3.625(10) 134.7 6_557
N1 H1A Cl2 0.86 2.62 3.417(14) 154.8 6_556
C2 H2 Cl1 0.93 2.87 3.504(9) 126.5 .
C2 H2 Cl3 0.93 2.71 3.514(12) 145.1 2_554
C1 H1 Cl3 0.93 2.91 3.625(10) 134.7 6_557
N1 H1A Cl2 0.86 2.62 3.417(14) 154.8 6_556
C2 H2 Cl1 0.93 2.87 3.504(9) 126.5 .
C2 H2 Cl3 0.93 2.71 3.514(12) 145.1 2_554
C1 H1 Cl3 0.93 2.91 3.625(10) 134.7 6_557
N1 H1A Cl2 0.86 2.62 3.417(14) 154.8 6_556
C2 H2 Cl1 0.93 2.87 3.504(9) 126.5 .
C2 H2 Cl3 0.93 2.71 3.514(12) 145.1 2_554
C1 H1 Cl3 0.93 2.91 3.625(10) 134.7 6_557
N1 H1A Cl2 0.86 2.62 3.417(14) 154.8 6_556
C2 H2 Cl1 0.93 2.87 3.504(9) 126.5 .
C2 H2 Cl3 0.93 2.71 3.514(12) 145.1 2_554
C1 H1 Cl3 0.93 2.91 3.625(10) 134.7 6_557
N1 H1A Cl2 0.86 2.62 3.417(14) 154.8 6_556

loop_
_geom_torsion_atom_site_label_1
_geom_torsion_atom_site_label_2
_geom_torsion_atom_site_label_3
_geom_torsion_atom_site_label_4
_geom_torsion
_geom_torsion_site_symmetry_4
C3 C2 C1 N1 -0.7(14) .
C1 C2 C3 C2 1.5(16) 7_565
C2 C1 N1 C1 0.0(18) 7_565
